data_1570699
loop_
_publ_author_name
'Jiang, Yonggang'
'Liu, Dongxiang'
'Zhang, Lening'
'Qin, Cuirong'
'Li, Hui'
'Yang, Haitao'
'Walsh, Patrick J.'
'Yang, Xiaodong'

_publ_section_title
;
 Efficient construction of functionalized pyrroloindolines through cascade
 radical cyclization/intermolecular coupling.
;
_journal_issue 6
_journal_name_full 'Chemical science'
_journal_page_first 2205
_journal_page_last 2210
_journal_paper_doi 10.1039/d3sc05210a
_journal_volume 15
_journal_year 2024
_chemical_formula_moiety 'C32 H27 F2 N3 O, C H4 O'
_chemical_formula_sum 'C33 H31 F2 N3 O2'
_chemical_formula_weight 539.61
_space_group_crystal_system monoclinic
_space_group_IT_number 14
_space_group_name_Hall '-P 2yn'
_space_group_name_H-M_alt 'P 1 21/n 1'
_atom_sites_solution_hydrogens geom
_atom_sites_solution_primary direct
_audit_creation_date 2023-09-05
_audit_creation_method
;
FinalCif V88 by Daniel Kratzert, Freiburg 2023,
https://github.com/dkratzert/FinalCif
;
_audit_update_record
;
2023-09-07 deposited with the CCDC.	2024-01-04 downloaded from the CCDC.
;
_cell_angle_alpha 90
_cell_angle_beta 106.691(2)
_cell_angle_gamma 90
_cell_formula_units_Z 4
_cell_length_a 10.1447(5)
_cell_length_b 26.4984(13)
_cell_length_c 10.7233(4)
_cell_measurement_reflns_used 8306
_cell_measurement_temperature 100.00
_cell_measurement_theta_max 28.24
_cell_measurement_theta_min 2.23
_cell_volume 2761.2(2)
_computing_cell_refinement 'SAINT V8.40B'
_computing_data_reduction 'SAINT V8.40B'
_computing_molecular_graphics 'Olex2 1.5 (Dolomanov et al., 2009)'
_computing_publication_material 'Olex2 1.5 (Dolomanov et al., 2009)'
_computing_structure_refinement 'SHELXL 2018/3 (Sheldrick, 2015)'
_computing_structure_solution 'SHELXT 2018/2 (Sheldrick, 2018)'
_diffrn_ambient_environment N~2~
_diffrn_ambient_temperature 100.00
_diffrn_detector CPAD
_diffrn_detector_area_resol_mean 7.41
_diffrn_detector_type 'Bruker PHOTON'
_diffrn_measured_fraction_theta_full 1.000
_diffrn_measured_fraction_theta_max 0.997
_diffrn_measurement_device 'three-circle diffractometer'
_diffrn_measurement_device_type 'Bruker D8 VENTURE dual wavelength Mo/Cu'
_diffrn_measurement_method '\w and \f scans'
_diffrn_measurement_specimen_support 'MiTeGen micromount'
_diffrn_radiation_monochromator 'mirror optics'
_diffrn_radiation_probe x-ray
_diffrn_radiation_type MoK\a
_diffrn_radiation_wavelength 0.71073
_diffrn_reflns_av_R_equivalents 0.0581
_diffrn_reflns_av_unetI/netI 0.0426
_diffrn_reflns_Laue_measured_fraction_full 1.000
_diffrn_reflns_Laue_measured_fraction_max 0.997
_diffrn_reflns_limit_h_max 12
_diffrn_reflns_limit_h_min -13
_diffrn_reflns_limit_k_max 35
_diffrn_reflns_limit_k_min -29
_diffrn_reflns_limit_l_max 14
_diffrn_reflns_limit_l_min -14
_diffrn_reflns_number 33519
_diffrn_reflns_point_group_measured_fraction_full 1.000
_diffrn_reflns_point_group_measured_fraction_max 0.997
_diffrn_reflns_theta_full 25.242
_diffrn_reflns_theta_max 28.357
_diffrn_reflns_theta_min 2.126
_diffrn_source 'microfocus sealed X-ray tube'
_diffrn_source_current 1.4
_diffrn_source_power 0.07
_diffrn_source_type 'Incoatec I\ms'
_diffrn_source_voltage 50.0
_diffrn_standards_number 0
_exptl_absorpt_coefficient_mu 0.091
_exptl_absorpt_correction_T_max 0.7457
_exptl_absorpt_correction_T_min 0.7115
_exptl_absorpt_correction_type multi-scan
_exptl_absorpt_process_details
;
SADABS-2016/2 (Bruker,2016/2) was used for absorption correction.
wR2(int) was 0.1310 before and 0.0586 after correction.
The Ratio of minimum to maximum transmission is 0.9541.
The \l/2 correction factor is Not present.
;
_exptl_crystal_colour colourless
_exptl_crystal_colour_primary colourless
_exptl_crystal_density_diffrn 1.298
_exptl_crystal_description block
_exptl_crystal_F_000 1136
_exptl_crystal_size_max 0.24
_exptl_crystal_size_mid 0.22
_exptl_crystal_size_min 0.18
_refine_diff_density_max 0.245
_refine_diff_density_min -0.242
_refine_diff_density_rms 0.052
_refine_ls_extinction_method none
_refine_ls_goodness_of_fit_ref 1.047
_refine_ls_hydrogen_treatment constr
_refine_ls_matrix_type full
_refine_ls_number_parameters 365
_refine_ls_number_reflns 6890
_refine_ls_number_restraints 0
_refine_ls_restrained_S_all 1.047
_refine_ls_R_factor_all 0.0721
_refine_ls_R_factor_gt 0.0477
_refine_ls_shift/su_max 0.000
_refine_ls_shift/su_mean 0.000
_refine_ls_structure_factor_coef Fsqd
_refine_ls_weighting_details 'w=1/[\s^2^(Fo^2^)+(0.0370P)^2^+1.4058P] where P=(Fo^2^+2Fc^2^)/3'
_refine_ls_weighting_scheme calc
_refine_ls_wR_factor_gt 0.0987
_refine_ls_wR_factor_ref 0.1112
_reflns_Friedel_coverage 0.000
_reflns_number_gt 5219
_reflns_number_total 6890
_reflns_threshold_expression 'I > 2\s(I)'
_cod_data_source_file d3sc05210a2.cif
_cod_data_source_block 1_CCDC1
_cod_depositor_comments 'Adding full bibliography for 1570698--1570699.cif.'
_cod_database_code 1570699
_shelx_shelxl_version_number 2018/3
_olex2_refinement_description
;
1. Fixed Uiso
 At 1.2 times of:
  All C(H) groups, All C(H,H) groups
 At 1.5 times of:
  All C(H,H,H) groups, All O(H) groups
2.a Ternary CH refined with riding coordinates:
 C14(H14), C24(H24)
2.b Secondary CH2 refined with riding coordinates:
 C22(H22A,H22B)
2.c Aromatic/amide H refined with riding coordinates:
 C1(H1), C2(H2), C3(H3), C4(H4), C5(H5), C9(H9), C10(H10), C11(H11), C12(H12),
 C13(H13), C16(H16), C18(H18), C20(H20), C27(H27), C28(H28), C29(H29), C30(H30)
2.d Idealised Me refined as rotating group:
 C31(H31A,H31B,H31C), C32(H32A,H32B,H32C), C33(H33A,H33B,H33C)
2.e Idealised tetrahedral OH refined as rotating group:
 O2(H2A)
;
_olex2_submission_special_instructions 'No special instructions were received'
_shelx_space_group_comment
;
The symmetry employed for this shelxl refinement is uniquely defined
by the following loop, which should always be used as a source of
symmetry information in preference to the above space-group names.
They are only intended as comments.
;
_shelx_estimated_absorpt_t_min 0.979
_shelx_estimated_absorpt_t_max 0.984
_olex2_diffrn_ambient_temperature_device 'Oxford Cryostream 800'

loop_
_space_group_symop_operation_xyz
'x, y, z'
'-x+1/2, y+1/2, -z+1/2'
'-x, -y, -z'
'x-1/2, -y-1/2, z-1/2'

loop_
_atom_site_label
_atom_site_type_symbol
_atom_site_fract_x
_atom_site_fract_y
_atom_site_fract_z
_atom_site_U_iso_or_equiv
_atom_site_adp_type
_atom_site_occupancy
_atom_site_site_symmetry_order
_atom_site_calc_flag
_atom_site_refinement_flags_posn
_atom_site_refinement_flags_adp
_atom_site_refinement_flags_occupancy
_atom_site_disorder_assembly
_atom_site_disorder_group
F1 F 0.29415(10) 0.18724(4) 0.23438(12) 0.0403(3) Uani 1 1 d . . . . .
F2 F 0.74802(9) 0.22382(4) 0.47176(9) 0.0299(2) Uani 1 1 d . . . . .
O1 O 0.41856(12) 0.50022(4) 0.61703(11) 0.0244(2) Uani 1 1 d . . . . .
N1 N 0.40393(14) 0.33399(5) 0.64952(12) 0.0229(3) Uani 1 1 d . . . . .
N2 N 0.49134(13) 0.41862(5) 0.64732(11) 0.0185(3) Uani 1 1 d . . . . .
N3 N 0.32333(13) 0.37763(5) 0.21338(11) 0.0173(3) Uani 1 1 d . . . . .
C1 C 0.57373(16) 0.34939(6) 0.09433(14) 0.0207(3) Uani 1 1 d . . . . .
H1 H 0.526948 0.318088 0.089945 0.025 Uiso 1 1 calc R U . . .
C2 C 0.70822(17) 0.35043(7) 0.08608(15) 0.0263(4) Uani 1 1 d . . . . .
H2 H 0.752758 0.319911 0.075132 0.032 Uiso 1 1 calc R U . . .
C3 C 0.77689(16) 0.39592(7) 0.09386(15) 0.0280(4) Uani 1 1 d . . . . .
H3 H 0.868844 0.396582 0.088804 0.034 Uiso 1 1 calc R U . . .
C4 C 0.71195(17) 0.44057(7) 0.10900(15) 0.0264(4) Uani 1 1 d . . . . .
H4 H 0.759727 0.471733 0.115256 0.032 Uiso 1 1 calc R U . . .
C5 C 0.57715(16) 0.43975(6) 0.11501(14) 0.0211(3) Uani 1 1 d . . . . .
H5 H 0.532146 0.470478 0.123276 0.025 Uiso 1 1 calc R U . . .
C6 C 0.50757(15) 0.39418(6) 0.10899(13) 0.0163(3) Uani 1 1 d . . . . .
C7 C 0.36175(15) 0.39285(5) 0.11599(13) 0.0159(3) Uani 1 1 d . . . . .
C8 C 0.25145(15) 0.41072(5) -0.00034(13) 0.0162(3) Uani 1 1 d . . . . .
C9 C 0.26528(16) 0.40703(6) -0.12582(14) 0.0201(3) Uani 1 1 d . . . . .
H9 H 0.348373 0.394424 -0.137996 0.024 Uiso 1 1 calc R U . . .
C10 C 0.15828(16) 0.42168(6) -0.23326(15) 0.0229(3) Uani 1 1 d . . . . .
H10 H 0.167914 0.418379 -0.318428 0.027 Uiso 1 1 calc R U . . .
C11 C 0.03769(16) 0.44107(6) -0.21624(15) 0.0227(3) Uani 1 1 d . . . . .
H11 H -0.035115 0.451252 -0.289537 0.027 Uiso 1 1 calc R U . . .
C12 C 0.02375(16) 0.44556(6) -0.09158(15) 0.0218(3) Uani 1 1 d . . . . .
H12 H -0.058595 0.459006 -0.079636 0.026 Uiso 1 1 calc R U . . .
C13 C 0.12982(15) 0.43046(6) 0.01571(14) 0.0201(3) Uani 1 1 d . . . . .
H13 H 0.119469 0.433594 0.100653 0.024 Uiso 1 1 calc R U . . .
C14 C 0.42641(15) 0.36335(6) 0.33527(13) 0.0165(3) Uani 1 1 d . . . . .
H14 H 0.513096 0.382612 0.342665 0.020 Uiso 1 1 calc R U . . .
C15 C 0.45814(15) 0.30732(6) 0.34043(13) 0.0165(3) Uani 1 1 d . . . . .
C16 C 0.59127(15) 0.29076(6) 0.40415(14) 0.0188(3) Uani 1 1 d . . . . .
H16 H 0.662262 0.314281 0.441620 0.023 Uiso 1 1 calc R U . . .
C17 C 0.61763(15) 0.23964(6) 0.41161(14) 0.0214(3) Uani 1 1 d . . . . .
C18 C 0.52039(16) 0.20344(6) 0.35808(16) 0.0240(3) Uani 1 1 d . . . . .
H18 H 0.540730 0.168379 0.365286 0.029 Uiso 1 1 calc R U . . .
C19 C 0.39158(16) 0.22157(6) 0.29338(16) 0.0249(3) Uani 1 1 d . . . . .
C20 C 0.35674(16) 0.27190(6) 0.28386(15) 0.0209(3) Uani 1 1 d . . . . .
H20 H 0.265668 0.282315 0.239761 0.025 Uiso 1 1 calc R U . . .
C21 C 0.36617(14) 0.38008(6) 0.44720(13) 0.0155(3) Uani 1 1 d . . . . .
C22 C 0.34037(16) 0.43740(6) 0.44434(14) 0.0190(3) Uani 1 1 d . . . . .
H22A H 0.374637 0.453733 0.376645 0.023 Uiso 1 1 calc R U . . .
H22B H 0.240852 0.444620 0.425862 0.023 Uiso 1 1 calc R U . . .
C23 C 0.41824(15) 0.45629(6) 0.57777(14) 0.0186(3) Uani 1 1 d . . . . .
C24 C 0.47091(15) 0.36968(5) 0.58369(13) 0.0166(3) Uani 1 1 d . . . . .
H24 H 0.559418 0.355776 0.574840 0.020 Uiso 1 1 calc R U . . .
C25 C 0.27236(16) 0.32335(6) 0.57104(14) 0.0186(3) Uani 1 1 d . . . . .
C26 C 0.24138(15) 0.35016(5) 0.45404(13) 0.0161(3) Uani 1 1 d . . . . .
C27 C 0.11138(15) 0.34764(6) 0.36698(14) 0.0192(3) Uani 1 1 d . . . . .
H27 H 0.089591 0.366539 0.288416 0.023 Uiso 1 1 calc R U . . .
C28 C 0.01243(16) 0.31686(6) 0.39623(16) 0.0232(3) Uani 1 1 d . . . . .
H28 H -0.077352 0.314685 0.337185 0.028 Uiso 1 1 calc R U . . .
C29 C 0.04499(17) 0.28948(6) 0.51130(16) 0.0250(3) Uani 1 1 d . . . . .
H29 H -0.023076 0.268567 0.529855 0.030 Uiso 1 1 calc R U . . .
C30 C 0.17487(17) 0.29202(6) 0.59983(15) 0.0237(3) Uani 1 1 d . . . . .
H30 H 0.196733 0.272891 0.678034 0.028 Uiso 1 1 calc R U . . .
C31 C 0.48183(18) 0.29672(7) 0.73921(16) 0.0302(4) Uani 1 1 d . . . . .
H31A H 0.496353 0.266936 0.690600 0.045 Uiso 1 1 calc R U . . .
H31B H 0.430892 0.286979 0.800486 0.045 Uiso 1 1 calc R U . . .
H31C H 0.571077 0.310967 0.787380 0.045 Uiso 1 1 calc R U . . .
C32 C 0.59463(16) 0.42548(6) 0.77169(14) 0.0233(3) Uani 1 1 d . . . . .
H32A H 0.568358 0.406228 0.838871 0.035 Uiso 1 1 calc R U . . .
H32B H 0.601408 0.461360 0.794792 0.035 Uiso 1 1 calc R U . . .
H32C H 0.683860 0.413468 0.765387 0.035 Uiso 1 1 calc R U . . .
O2 O 0.73935(13) 0.42762(5) 0.53361(12) 0.0334(3) Uani 1 1 d . . . . .
H2A H 0.686698 0.449621 0.489227 0.050 Uiso 1 1 calc R U . . .
C33 C 0.8323(2) 0.41209(9) 0.46829(19) 0.0415(5) Uani 1 1 d . . . . .
H33A H 0.782176 0.397109 0.384550 0.062 Uiso 1 1 calc R U . . .
H33B H 0.895066 0.386985 0.520966 0.062 Uiso 1 1 calc R U . . .
H33C H 0.885287 0.441225 0.453277 0.062 Uiso 1 1 calc R U . . .

loop_
_atom_site_aniso_label
_atom_site_aniso_U_11
_atom_site_aniso_U_22
_atom_site_aniso_U_33
_atom_site_aniso_U_23
_atom_site_aniso_U_13
_atom_site_aniso_U_12
F1 0.0249(5) 0.0259(6) 0.0641(7) -0.0167(5) 0.0031(5) -0.0054(4)
F2 0.0196(5) 0.0316(5) 0.0337(5) 0.0008(4) -0.0001(4) 0.0072(4)
O1 0.0291(6) 0.0192(6) 0.0248(6) -0.0050(4) 0.0075(5) 0.0004(5)
N1 0.0237(7) 0.0240(7) 0.0188(6) 0.0079(5) 0.0024(5) -0.0034(5)
N2 0.0183(6) 0.0206(7) 0.0148(6) -0.0029(5) 0.0020(5) 0.0002(5)
N3 0.0171(6) 0.0202(6) 0.0141(6) 0.0014(5) 0.0035(5) -0.0003(5)
C1 0.0216(8) 0.0220(8) 0.0194(7) 0.0045(6) 0.0072(6) 0.0016(6)
C2 0.0234(8) 0.0345(10) 0.0228(8) 0.0075(7) 0.0093(6) 0.0105(7)
C3 0.0152(7) 0.0486(11) 0.0199(8) 0.0059(7) 0.0047(6) -0.0002(7)
C4 0.0242(8) 0.0361(10) 0.0184(7) -0.0022(7) 0.0053(6) -0.0122(7)
C5 0.0232(8) 0.0234(8) 0.0168(7) -0.0026(6) 0.0058(6) -0.0045(6)
C6 0.0163(7) 0.0215(7) 0.0107(6) 0.0008(5) 0.0032(5) -0.0009(6)
C7 0.0175(7) 0.0146(7) 0.0155(7) -0.0014(5) 0.0045(5) -0.0006(6)
C8 0.0170(7) 0.0153(7) 0.0156(7) 0.0009(5) 0.0035(5) -0.0020(6)
C9 0.0196(7) 0.0250(8) 0.0164(7) 0.0004(6) 0.0065(6) -0.0002(6)
C10 0.0248(8) 0.0275(9) 0.0162(7) 0.0009(6) 0.0055(6) -0.0002(7)
C11 0.0223(8) 0.0223(8) 0.0198(7) 0.0019(6) 0.0003(6) 0.0003(6)
C12 0.0179(7) 0.0230(8) 0.0239(8) 0.0008(6) 0.0050(6) 0.0029(6)
C13 0.0210(8) 0.0230(8) 0.0169(7) 0.0005(6) 0.0065(6) 0.0005(6)
C14 0.0144(7) 0.0212(7) 0.0136(6) 0.0020(5) 0.0036(5) -0.0015(6)
C15 0.0176(7) 0.0210(7) 0.0120(6) 0.0004(5) 0.0059(5) 0.0000(6)
C16 0.0170(7) 0.0236(8) 0.0155(7) -0.0014(6) 0.0042(6) -0.0023(6)
C17 0.0170(7) 0.0280(9) 0.0189(7) 0.0015(6) 0.0045(6) 0.0047(6)
C18 0.0242(8) 0.0206(8) 0.0289(8) -0.0016(6) 0.0105(7) 0.0031(6)
C19 0.0213(8) 0.0235(8) 0.0302(9) -0.0080(7) 0.0080(7) -0.0047(6)
C20 0.0169(7) 0.0242(8) 0.0207(7) -0.0031(6) 0.0037(6) 0.0005(6)
C21 0.0156(7) 0.0168(7) 0.0136(6) 0.0010(5) 0.0034(5) -0.0013(5)
C22 0.0205(7) 0.0172(7) 0.0173(7) 0.0010(5) 0.0025(6) -0.0010(6)
C23 0.0176(7) 0.0209(8) 0.0187(7) -0.0018(6) 0.0072(6) -0.0022(6)
C24 0.0189(7) 0.0175(7) 0.0133(6) 0.0009(5) 0.0042(5) -0.0005(6)
C25 0.0223(7) 0.0172(7) 0.0170(7) -0.0007(6) 0.0071(6) -0.0001(6)
C26 0.0186(7) 0.0151(7) 0.0161(7) -0.0016(5) 0.0075(6) 0.0005(6)
C27 0.0184(7) 0.0200(8) 0.0199(7) -0.0013(6) 0.0065(6) 0.0010(6)
C28 0.0177(7) 0.0233(8) 0.0290(8) -0.0064(6) 0.0074(6) -0.0024(6)
C29 0.0259(8) 0.0208(8) 0.0325(9) -0.0029(7) 0.0149(7) -0.0048(7)
C30 0.0309(9) 0.0204(8) 0.0231(8) 0.0013(6) 0.0132(7) -0.0027(7)
C31 0.0305(9) 0.0315(9) 0.0266(8) 0.0129(7) 0.0048(7) 0.0036(7)
C32 0.0229(8) 0.0290(9) 0.0146(7) -0.0037(6) -0.0001(6) 0.0006(7)
O2 0.0312(7) 0.0400(8) 0.0292(6) 0.0065(5) 0.0090(5) 0.0085(6)
C33 0.0367(11) 0.0536(13) 0.0311(10) -0.0100(9) 0.0046(8) 0.0126(9)

loop_
_atom_type_symbol
_atom_type_description
_atom_type_scat_dispersion_real
_atom_type_scat_dispersion_imag
_atom_type_scat_source
C C 0.0033 0.0016 'International Tables Vol C Tables 4.2.6.8 and 6.1.1.4'
H H 0.0000 0.0000 'International Tables Vol C Tables 4.2.6.8 and 6.1.1.4'
F F 0.0171 0.0103 'International Tables Vol C Tables 4.2.6.8 and 6.1.1.4'
N N 0.0061 0.0033 'International Tables Vol C Tables 4.2.6.8 and 6.1.1.4'
O O 0.0106 0.0060 'International Tables Vol C Tables 4.2.6.8 and 6.1.1.4'

loop_
_geom_angle_atom_site_label_1
_geom_angle_atom_site_label_2
_geom_angle_atom_site_label_3
_geom_angle
_geom_angle_site_symmetry_1
_geom_angle_site_symmetry_3
_geom_angle_publ_flag
C25 N1 C24 109.81(12) . . ?
C25 N1 C31 120.79(13) . . ?
C31 N1 C24 121.55(13) . . ?
C23 N2 C24 115.06(12) . . ?
C23 N2 C32 123.91(13) . . ?
C32 N2 C24 120.75(12) . . ?
C7 N3 C14 120.07(12) . . ?
C2 C1 H1 119.9 . . ?
C2 C1 C6 120.15(15) . . ?
C6 C1 H1 119.9 . . ?
C1 C2 H2 120.0 . . ?
C3 C2 C1 119.95(16) . . ?
C3 C2 H2 120.0 . . ?
C2 C3 H3 119.9 . . ?
C2 C3 C4 120.20(15) . . ?
C4 C3 H3 119.9 . . ?
C3 C4 H4 120.0 . . ?
C3 C4 C5 119.99(16) . . ?
C5 C4 H4 120.0 . . ?
C4 C5 H5 119.8 . . ?
C4 C5 C6 120.35(15) . . ?
C6 C5 H5 119.8 . . ?
C1 C6 C7 119.88(13) . . ?
C5 C6 C1 119.34(14) . . ?
C5 C6 C7 120.77(14) . . ?
N3 C7 C6 125.64(13) . . ?
N3 C7 C8 116.78(13) . . ?
C8 C7 C6 117.58(12) . . ?
C9 C8 C7 121.63(13) . . ?
C13 C8 C7 119.52(12) . . ?
C13 C8 C9 118.84(13) . . ?
C8 C9 H9 119.7 . . ?
C10 C9 C8 120.53(14) . . ?
C10 C9 H9 119.7 . . ?
C9 C10 H10 119.9 . . ?
C11 C10 C9 120.14(14) . . ?
C11 C10 H10 119.9 . . ?
C10 C11 H11 120.1 . . ?
C10 C11 C12 119.73(14) . . ?
C12 C11 H11 120.1 . . ?
C11 C12 H12 119.9 . . ?
C11 C12 C13 120.23(14) . . ?
C13 C12 H12 119.9 . . ?
C8 C13 H13 119.7 . . ?
C12 C13 C8 120.51(14) . . ?
C12 C13 H13 119.7 . . ?
N3 C14 H14 108.9 . . ?
N3 C14 C15 111.95(12) . . ?
N3 C14 C21 105.99(11) . . ?
C15 C14 H14 108.9 . . ?
C15 C14 C21 112.09(11) . . ?
C21 C14 H14 108.9 . . ?
C16 C15 C14 119.36(13) . . ?
C20 C15 C14 121.34(13) . . ?
C20 C15 C16 119.29(14) . . ?
C15 C16 H16 120.6 . . ?
C17 C16 C15 118.75(14) . . ?
C17 C16 H16 120.6 . . ?
F2 C17 C16 118.44(14) . . ?
F2 C17 C18 117.72(14) . . ?
C18 C17 C16 123.81(14) . . ?
C17 C18 H18 122.3 . . ?
C17 C18 C19 115.40(15) . . ?
C19 C18 H18 122.3 . . ?
F1 C19 C18 117.32(15) . . ?
F1 C19 C20 118.51(14) . . ?
C20 C19 C18 124.16(15) . . ?
C15 C20 H20 120.7 . . ?
C19 C20 C15 118.55(14) . . ?
C19 C20 H20 120.7 . . ?
C14 C21 C24 111.01(11) . . ?
C22 C21 C14 111.52(11) . . ?
C22 C21 C24 104.94(11) . . ?
C26 C21 C14 114.00(12) . . ?
C26 C21 C22 112.20(12) . . ?
C26 C21 C24 102.41(11) . . ?
C21 C22 H22A 110.6 . . ?
C21 C22 H22B 110.6 . . ?
H22A C22 H22B 108.8 . . ?
C23 C22 C21 105.60(12) . . ?
C23 C22 H22A 110.6 . . ?
C23 C22 H22B 110.6 . . ?
O1 C23 N2 124.48(14) . . ?
O1 C23 C22 125.78(14) . . ?
N2 C23 C22 109.71(13) . . ?
N1 C24 C21 106.31(12) . . ?
N1 C24 H24 111.3 . . ?
N2 C24 N1 112.02(12) . . ?
N2 C24 C21 104.41(11) . . ?
N2 C24 H24 111.3 . . ?
C21 C24 H24 111.3 . . ?
N1 C25 C26 111.75(13) . . ?
N1 C25 C30 127.43(14) . . ?
C30 C25 C26 120.78(14) . . ?
C25 C26 C21 109.54(12) . . ?
C27 C26 C21 129.96(13) . . ?
C27 C26 C25 120.48(13) . . ?
C26 C27 H27 120.5 . . ?
C26 C27 C28 118.99(14) . . ?
C28 C27 H27 120.5 . . ?
C27 C28 H28 119.9 . . ?
C29 C28 C27 120.14(15) . . ?
C29 C28 H28 119.9 . . ?
C28 C29 H29 119.3 . . ?
C30 C29 C28 121.35(15) . . ?
C30 C29 H29 119.3 . . ?
C25 C30 H30 120.9 . . ?
C29 C30 C25 118.22(14) . . ?
C29 C30 H30 120.9 . . ?
N1 C31 H31A 109.5 . . ?
N1 C31 H31B 109.5 . . ?
N1 C31 H31C 109.5 . . ?
H31A C31 H31B 109.5 . . ?
H31A C31 H31C 109.5 . . ?
H31B C31 H31C 109.5 . . ?
N2 C32 H32A 109.5 . . ?
N2 C32 H32B 109.5 . . ?
N2 C32 H32C 109.5 . . ?
H32A C32 H32B 109.5 . . ?
H32A C32 H32C 109.5 . . ?
H32B C32 H32C 109.5 . . ?
C33 O2 H2A 109.5 . . ?
O2 C33 H33A 109.5 . . ?
O2 C33 H33B 109.5 . . ?
O2 C33 H33C 109.5 . . ?
H33A C33 H33B 109.5 . . ?
H33A C33 H33C 109.5 . . ?
H33B C33 H33C 109.5 . . ?

loop_
_geom_bond_atom_site_label_1
_geom_bond_atom_site_label_2
_geom_bond_distance
_geom_bond_site_symmetry_2
_geom_bond_publ_flag
F1 C19 1.3584(18) . ?
F2 C17 1.3607(17) . ?
O1 C23 1.2373(18) . ?
N1 C24 1.4594(19) . ?
N1 C25 1.387(2) . ?
N1 C31 1.445(2) . ?
N2 C23 1.3360(19) . ?
N2 C24 1.4524(19) . ?
N2 C32 1.4515(18) . ?
N3 C7 1.2802(18) . ?
N3 C14 1.4696(18) . ?
C1 H1 0.9500 . ?
C1 C2 1.393(2) . ?
C1 C6 1.394(2) . ?
C2 H2 0.9500 . ?
C2 C3 1.383(3) . ?
C3 H3 0.9500 . ?
C3 C4 1.386(3) . ?
C4 H4 0.9500 . ?
C4 C5 1.387(2) . ?
C5 H5 0.9500 . ?
C5 C6 1.391(2) . ?
C6 C7 1.503(2) . ?
C7 C8 1.494(2) . ?
C8 C9 1.396(2) . ?
C8 C13 1.396(2) . ?
C9 H9 0.9500 . ?
C9 C10 1.392(2) . ?
C10 H10 0.9500 . ?
C10 C11 1.387(2) . ?
C11 H11 0.9500 . ?
C11 C12 1.389(2) . ?
C12 H12 0.9500 . ?
C12 C13 1.389(2) . ?
C13 H13 0.9500 . ?
C14 H14 1.0000 . ?
C14 C15 1.517(2) . ?
C14 C21 1.5595(19) . ?
C15 C16 1.398(2) . ?
C15 C20 1.396(2) . ?
C16 H16 0.9500 . ?
C16 C17 1.378(2) . ?
C17 C18 1.378(2) . ?
C18 H18 0.9500 . ?
C18 C19 1.378(2) . ?
C19 C20 1.376(2) . ?
C20 H20 0.9500 . ?
C21 C22 1.540(2) . ?
C21 C24 1.5665(19) . ?
C21 C26 1.513(2) . ?
C22 H22A 0.9900 . ?
C22 H22B 0.9900 . ?
C22 C23 1.507(2) . ?
C24 H24 1.0000 . ?
C25 C26 1.397(2) . ?
C25 C30 1.392(2) . ?
C26 C27 1.381(2) . ?
C27 H27 0.9500 . ?
C27 C28 1.397(2) . ?
C28 H28 0.9500 . ?
C28 C29 1.387(2) . ?
C29 H29 0.9500 . ?
C29 C30 1.387(2) . ?
C30 H30 0.9500 . ?
C31 H31A 0.9800 . ?
C31 H31B 0.9800 . ?
C31 H31C 0.9800 . ?
C32 H32A 0.9800 . ?
C32 H32B 0.9800 . ?
C32 H32C 0.9800 . ?
O2 H2A 0.8400 . ?
O2 C33 1.389(2) . ?
C33 H33A 0.9800 . ?
C33 H33B 0.9800 . ?
C33 H33C 0.9800 . ?

loop_
_geom_hbond_atom_site_label_D
_geom_hbond_atom_site_label_H
_geom_hbond_atom_site_label_A
_geom_hbond_distance_DH
_geom_hbond_distance_HA
_geom_hbond_distance_DA
_geom_hbond_angle_DHA
_geom_hbond_site_symmetry_A
_geom_hbond_publ_flag
O2 H2A O1 0.84 1.87 2.7103(17) 174.9 3_666 yes

loop_
_geom_torsion_atom_site_label_1
_geom_torsion_atom_site_label_2
_geom_torsion_atom_site_label_3
_geom_torsion_atom_site_label_4
_geom_torsion
_geom_torsion_site_symmetry_1
_geom_torsion_site_symmetry_2
_geom_torsion_site_symmetry_3
_geom_torsion_site_symmetry_4
_geom_torsion_publ_flag
F1 C19 C20 C15 -177.71(14) . . . . ?
F2 C17 C18 C19 -177.25(13) . . . . ?
N1 C25 C26 C21 3.49(17) . . . . ?
N1 C25 C26 C27 -175.06(13) . . . . ?
N1 C25 C30 C29 175.17(15) . . . . ?
N3 C7 C8 C9 -151.26(14) . . . . ?
N3 C7 C8 C13 27.1(2) . . . . ?
N3 C14 C15 C16 146.38(13) . . . . ?
N3 C14 C15 C20 -34.22(18) . . . . ?
N3 C14 C21 C22 -60.08(15) . . . . ?
N3 C14 C21 C24 -176.72(11) . . . . ?
N3 C14 C21 C26 68.24(15) . . . . ?
C1 C2 C3 C4 -0.4(2) . . . . ?
C1 C6 C7 N3 73.7(2) . . . . ?
C1 C6 C7 C8 -106.19(16) . . . . ?
C2 C1 C6 C5 0.1(2) . . . . ?
C2 C1 C6 C7 179.17(13) . . . . ?
C2 C3 C4 C5 -0.7(2) . . . . ?
C3 C4 C5 C6 1.5(2) . . . . ?
C4 C5 C6 C1 -1.2(2) . . . . ?
C4 C5 C6 C7 179.74(13) . . . . ?
C5 C6 C7 N3 -107.24(18) . . . . ?
C5 C6 C7 C8 72.83(17) . . . . ?
C6 C1 C2 C3 0.7(2) . . . . ?
C6 C7 C8 C9 28.7(2) . . . . ?
C6 C7 C8 C13 -152.96(14) . . . . ?
C7 N3 C14 C15 -92.84(16) . . . . ?
C7 N3 C14 C21 144.67(13) . . . . ?
C7 C8 C9 C10 176.86(14) . . . . ?
C7 C8 C13 C12 -177.59(14) . . . . ?
C8 C9 C10 C11 1.3(2) . . . . ?
C9 C8 C13 C12 0.8(2) . . . . ?
C9 C10 C11 C12 -0.4(2) . . . . ?
C10 C11 C12 C13 -0.3(2) . . . . ?
C11 C12 C13 C8 0.1(2) . . . . ?
C13 C8 C9 C10 -1.5(2) . . . . ?
C14 N3 C7 C6 5.0(2) . . . . ?
C14 N3 C7 C8 -175.04(12) . . . . ?
C14 C15 C16 C17 178.01(13) . . . . ?
C14 C15 C20 C19 -179.14(14) . . . . ?
C14 C21 C22 C23 -124.84(12) . . . . ?
C14 C21 C24 N1 -118.48(13) . . . . ?
C14 C21 C24 N2 122.93(12) . . . . ?
C14 C21 C26 C25 115.74(13) . . . . ?
C14 C21 C26 C27 -65.9(2) . . . . ?
C15 C14 C21 C22 177.52(12) . . . . ?
C15 C14 C21 C24 60.88(15) . . . . ?
C15 C14 C21 C26 -54.15(16) . . . . ?
C15 C16 C17 F2 178.85(12) . . . . ?
C15 C16 C17 C18 0.9(2) . . . . ?
C16 C15 C20 C19 0.3(2) . . . . ?
C16 C17 C18 C19 0.7(2) . . . . ?
C17 C18 C19 F1 177.28(14) . . . . ?
C17 C18 C19 C20 -1.9(2) . . . . ?
C18 C19 C20 C15 1.5(2) . . . . ?
C20 C15 C16 C17 -1.4(2) . . . . ?
C21 C14 C15 C16 -94.68(15) . . . . ?
C21 C14 C15 C20 84.72(16) . . . . ?
C21 C22 C23 O1 -176.44(14) . . . . ?
C21 C22 C23 N2 5.49(16) . . . . ?
C21 C26 C27 C28 -179.82(14) . . . . ?
C22 C21 C24 N1 120.90(13) . . . . ?
C22 C21 C24 N2 2.31(14) . . . . ?
C22 C21 C26 C25 -116.28(13) . . . . ?
C22 C21 C26 C27 62.09(19) . . . . ?
C23 N2 C24 N1 -113.47(14) . . . . ?
C23 N2 C24 C21 1.15(16) . . . . ?
C24 N1 C25 C26 -1.00(18) . . . . ?
C24 N1 C25 C30 -178.49(15) . . . . ?
C24 N2 C23 O1 177.62(14) . . . . ?
C24 N2 C23 C22 -4.28(17) . . . . ?
C24 C21 C22 C23 -4.56(15) . . . . ?
C24 C21 C26 C25 -4.25(15) . . . . ?
C24 C21 C26 C27 174.11(14) . . . . ?
C25 N1 C24 N2 111.68(14) . . . . ?
C25 N1 C24 C21 -1.78(16) . . . . ?
C25 C26 C27 C28 -1.6(2) . . . . ?
C26 C21 C22 C23 105.88(13) . . . . ?
C26 C21 C24 N1 3.57(15) . . . . ?
C26 C21 C24 N2 -115.02(12) . . . . ?
C26 C25 C30 C29 -2.1(2) . . . . ?
C26 C27 C28 C29 0.2(2) . . . . ?
C27 C28 C29 C30 0.3(2) . . . . ?
C28 C29 C30 C25 0.7(2) . . . . ?
C30 C25 C26 C21 -178.83(14) . . . . ?
C30 C25 C26 C27 2.6(2) . . . . ?
C31 N1 C24 N2 -99.06(17) . . . . ?
C31 N1 C24 C21 147.48(14) . . . . ?
C31 N1 C25 C26 -150.53(14) . . . . ?
C31 N1 C25 C30 32.0(2) . . . . ?
C32 N2 C23 O1 -8.4(2) . . . . ?
C32 N2 C23 C22 169.69(13) . . . . ?
C32 N2 C24 N1 72.35(17) . . . . ?
C32 N2 C24 C21 -173.02(12) . . . . ?
